data_7130055
loop_
_publ_author_name
'Liberka, Michal'
'Zychowicz, Mikolaj'
'Zychowicz, Wiktor'
'Chorazy, Szymon'

_publ_section_title
;
 Neutral dicyanidoferrate(II) metalloligands for the rational design of
 dysprosium(III) single-molecule magnets
;
_journal_name_full 'Chemical Communications'
_journal_paper_doi 10.1039/D2CC02238A
_journal_year 2022
_chemical_formula_moiety 'C112 H100 Dy2 Fe4 N28 O8, 4(C F3 O3 S), 2[CF3O3S], 5[CH4O]'
_chemical_formula_sum 'C123 H120 Dy2 F18 Fe4 N28 O31 S6'
_chemical_formula_weight 3569.22
_space_group_IT_number 56
_space_group_name_Hall '-P 2ab 2ac'
_space_group_name_H-M_alt 'P c c n'
_symmetry_cell_setting orthorhombic
_symmetry_Int_Tables_number 56
_symmetry_space_group_name_Hall '-P 2ab 2ac'
_symmetry_space_group_name_H-M 'P c c n'
_atom_sites_solution_hydrogens mixed
_audit_conform_dict_location ftp://ftp.iucr.org/pub/cif_core.dic
_audit_conform_dict_name cif_core.dic
_audit_conform_dict_version 2.4.3
_audit_creation_date 2022-04-30T19:17:10-00:00
_audit_creation_method 'WinGX routine CIF_UPDATE'
_audit_update_record
;
2022-04-30 deposited with the CCDC.	2022-05-04 downloaded from the CCDC.
;
_cell_angle_alpha 90
_cell_angle_beta 90
_cell_angle_gamma 90
_cell_formula_units_Z 2
_cell_length_a 19.8638(17)
_cell_length_b 25.7523(18)
_cell_length_c 13.9633(10)
_cell_measurement_reflns_used 66962
_cell_measurement_temperature 100(2)
_cell_measurement_theta_max 25.024
_cell_measurement_theta_min 2.383
_cell_measurement_wavelength 0.71073
_cell_volume 7142.8(9)
_computing_cell_refinement 'SAINT (Bruker, 2021)'
_computing_data_collection 'APEX4 (Bruker, 2021)'
_computing_data_reduction 'SAINT (Bruker, 2021)'
_computing_molecular_graphics 'Mercury 2021.1.0 (Macrae, 2020)'
_computing_publication_material 'WinGX publication routines (Farrugia, 2012), Olex2 (Dolomonov, 2009)'
_computing_structure_refinement 'SHELXL-2018/3 (Sheldrick, 2018)'
_computing_structure_solution 'SHELXT 2018/2 (Sheldrick, 2015)'
_diffrn_ambient_temperature 100(2)
_diffrn_measured_fraction_theta_full 0.998
_diffrn_measured_fraction_theta_max 0.998
_diffrn_measurement_device_type 'D8Quest Eco Photon50'
_diffrn_measurement_method \w
_diffrn_radiation_monochromator graphite
_diffrn_radiation_probe x-ray
_diffrn_radiation_type MoK\a
_diffrn_radiation_wavelength 0.71073
_diffrn_reflns_av_R_equivalents 0.1059
_diffrn_reflns_av_unetI/netI 0.051
_diffrn_reflns_Laue_measured_fraction_full 0.998
_diffrn_reflns_Laue_measured_fraction_max 0.998
_diffrn_reflns_limit_h_max 23
_diffrn_reflns_limit_h_min -23
_diffrn_reflns_limit_k_max 30
_diffrn_reflns_limit_k_min -28
_diffrn_reflns_limit_l_max 16
_diffrn_reflns_limit_l_min -16
_diffrn_reflns_number 66959
_diffrn_reflns_point_group_measured_fraction_full 0.998
_diffrn_reflns_point_group_measured_fraction_max 0.998
_diffrn_reflns_theta_full 25.024
_diffrn_reflns_theta_max 25.024
_diffrn_reflns_theta_min 2.383
_diffrn_standards_decay_% 0
_diffrn_standards_interval_count 0
_diffrn_standards_interval_time 0
_diffrn_standards_number 0
_exptl_absorpt_coefficient_mu 1.622
_exptl_absorpt_correction_T_max 0.7454
_exptl_absorpt_correction_T_min 0.6389
_exptl_absorpt_correction_type multi-scan
_exptl_absorpt_process_details 'TWINABS (Sheldrick, 2009)'
_exptl_crystal_colour red
_exptl_crystal_density_diffrn 1.660
_exptl_crystal_density_method 'not measured'
_exptl_crystal_description block
_exptl_crystal_F_000 3120
_exptl_crystal_preparation 'Magnetic properties'
_exptl_crystal_size_max 0.13
_exptl_crystal_size_mid 0.05
_exptl_crystal_size_min 0.04
_refine_diff_density_max 0.858
_refine_diff_density_min -1.892
_refine_diff_density_rms 0.1
_refine_ls_extinction_method none
_refine_ls_goodness_of_fit_ref 1.021
_refine_ls_hydrogen_treatment mixed
_refine_ls_matrix_type full
_refine_ls_number_constraints 0
_refine_ls_number_parameters 421
_refine_ls_number_reflns 6299
_refine_ls_number_restraints 1
_refine_ls_restrained_S_all 1.021
_refine_ls_R_factor_all 0.0726
_refine_ls_R_factor_gt 0.0486
_refine_ls_shift/su_max 0.001
_refine_ls_shift/su_mean 0
_refine_ls_structure_factor_coef Fsqd
_refine_ls_weighting_details 'w=1/[\s^2^(Fo^2^)+(0.0417P)^2^+19.4148P] where P=(Fo^2^+2Fc^2^)/3'
_refine_ls_weighting_scheme calc
_refine_ls_wR_factor_gt 0.0961
_refine_ls_wR_factor_ref 0.1035
_reflns_Friedel_coverage 0
_reflns_number_gt 4595
_reflns_number_total 6299
_reflns_threshold_expression 'I > 2\s(I)'
_cod_data_source_file d2cc02238a2.cif
_cod_data_source_block compound_3
_cod_database_code 7130055
_smtbx_masks_special_details
;
A solvent mask was calculated and 476 electrons were 
found in a volume of 1458\%A^3^ in 1 void per unit cell. 
This is consistent with the presence of 2[CF3O3S1] and 
5[CH4O] per Formula Unit which account for 472 electrons
per unit cell.

;
_smtbx_masks_void_probe_radius 1.2
_smtbx_masks_void_truncation_radius 1.2

loop_
_symmetry_equiv_pos_as_xyz
'x, y, z'
'-x+1/2, -y+1/2, z'
'-x, y+1/2, -z+1/2'
'x+1/2, -y, -z+1/2'
'-x, -y, -z'
'x-1/2, y-1/2, -z'
'x, -y-1/2, z-1/2'
'-x-1/2, y, z-1/2'

loop_
_atom_site_label
_atom_site_type_symbol
_atom_site_fract_x
_atom_site_fract_y
_atom_site_fract_z
_atom_site_U_iso_or_equiv
_atom_site_adp_type
_atom_site_occupancy
_atom_site_site_symmetry_order
_atom_site_calc_flag
_atom_site_refinement_flags_posn
_atom_site_refinement_flags_adp
_atom_site_refinement_flags_occupancy
_atom_site_disorder_assembly
_atom_site_disorder_group
Dy1 Dy 0.25 0.75 0.25746(2) 0.01587(10) Uani 1 2 d S T P . .
Fe1 Fe 0.44396(4) 0.68563(3) 0.50801(5) 0.02030(17) Uani 1 1 d . . . . .
S1A S 0.39221(9) 0.54531(6) 0.20336(10) 0.0378(4) Uani 1 1 d . . . . .
O1 O 0.27142(16) 0.82954(13) 0.3363(2) 0.0206(8) Uani 1 1 d . . . . .
O1S O 0.29841(18) 0.68239(13) 0.1578(2) 0.0223(8) Uani 1 1 d D . . . .
H1S H 0.3190(5) 0.6563(6) 0.1839(6) 0.025 Uiso 1 1 d DR U . . .
N3 N 0.3191(2) 0.86473(15) 0.3211(3) 0.0190(9) Uani 1 1 d . . . . .
N4 N 0.4126(2) 0.61360(15) 0.5075(3) 0.0236(10) Uani 1 1 d . . . . .
N1 N 0.3435(2) 0.72544(15) 0.3596(3) 0.0188(9) Uani 1 1 d . . . . .
F1A F 0.4069(2) 0.47033(14) 0.0799(3) 0.0689(13) Uani 1 1 d . . . . .
O2A O 0.4582(2) 0.53311(15) 0.2403(3) 0.0434(11) Uani 1 1 d . . . . .
N6 N 0.5108(2) 0.67494(16) 0.4045(3) 0.0222(10) Uani 1 1 d . . . . .
F2A F 0.4475(3) 0.54298(16) 0.0327(3) 0.0732(14) Uani 1 1 d . . . . .
N2 N 0.3421(2) 0.71203(16) 0.6647(3) 0.0228(10) Uani 1 1 d . . . . .
O3A O 0.3808(3) 0.60039(16) 0.1921(3) 0.0534(13) Uani 1 1 d . . . . .
N5 N 0.5114(2) 0.65553(16) 0.5978(3) 0.0234(10) Uani 1 1 d . . . . .
N7 N 0.4862(2) 0.75481(16) 0.5104(3) 0.0264(9) Uani 1 1 d . . . . .
O1A O 0.3371(2) 0.51645(18) 0.2434(3) 0.0495(12) Uani 1 1 d . . . . .
F3A F 0.3403(3) 0.53173(18) 0.0339(3) 0.0807(15) Uani 1 1 d . . . . .
C8 C 0.3568(3) 0.5952(2) 0.4646(4) 0.0270(13) Uani 1 1 d . . . . .
H8 H 0.3304 0.6182 0.4296 0.032 Uiso 1 1 calc R U . . .
C3 C 0.3836(3) 0.8542(2) 0.3391(3) 0.0237(12) Uani 1 1 d . . . . .
H3 H 0.3963 0.821 0.3583 0.028 Uiso 1 1 calc R U . . .
C2 C 0.3814(3) 0.70141(19) 0.6070(4) 0.0212(12) Uani 1 1 d . . . . .
C1 C 0.3812(3) 0.70972(19) 0.4159(3) 0.0173(11) Uani 1 1 d . . . . .
C4 C 0.4315(3) 0.8927(2) 0.3292(4) 0.0325(14) Uani 1 1 d . . . . .
H4 H 0.4765 0.8857 0.3426 0.039 Uiso 1 1 calc R U . . .
C7 C 0.2997(3) 0.9119(2) 0.2904(4) 0.0289(13) Uani 1 1 d . . . . .
H7 H 0.2547 0.918 0.2762 0.035 Uiso 1 1 calc R U . . .
C1S C 0.2928(3) 0.6760(2) 0.0559(3) 0.0244(12) Uani 1 1 d . . . . .
H1SA H 0.2461 0.675 0.0381 0.037 Uiso 1 1 calc R U . . .
H1SB H 0.3141 0.6441 0.0372 0.037 Uiso 1 1 calc R U . . .
H1SC H 0.3145 0.7046 0.0242 0.037 Uiso 1 1 calc R U . . .
C13 C 0.5090(3) 0.6036(2) 0.6044(4) 0.0268(13) Uani 1 1 d . . . . .
C12 C 0.4506(3) 0.5799(2) 0.5577(4) 0.0240(12) Uani 1 1 d . . . . .
C14 C 0.5575(3) 0.5758(2) 0.6554(4) 0.0343(14) Uani 1 1 d . . . . .
H14 H 0.5552 0.5398 0.6589 0.041 Uiso 1 1 calc R U . . .
C18 C 0.5195(3) 0.6318(2) 0.3522(4) 0.0314(14) Uani 1 1 d . . . . .
H18 H 0.4903 0.604 0.3616 0.038 Uiso 1 1 calc R U . . .
C6 C 0.3461(3) 0.9512(2) 0.2795(4) 0.0359(15) Uani 1 1 d . . . . .
H6 H 0.3327 0.9839 0.2589 0.043 Uiso 1 1 calc R U . . .
C5 C 0.4128(3) 0.9411(2) 0.2999(4) 0.0388(16) Uani 1 1 d . . . . .
H5 H 0.4449 0.9671 0.2937 0.047 Uiso 1 1 calc R U . . .
C22 C 0.5531(3) 0.7153(2) 0.3895(4) 0.0305(13) Uani 1 1 d . . . . .
C17 C 0.5616(3) 0.6813(2) 0.6430(4) 0.0312(13) Uani 1 1 d . . . . .
H17 H 0.5627 0.7174 0.64 0.037 Uiso 1 1 calc R U . . .
C9 C 0.3372(3) 0.5441(2) 0.4702(4) 0.0368(15) Uani 1 1 d . . . . .
H9 H 0.2981 0.5328 0.44 0.044 Uiso 1 1 calc R U . . .
C27 C 0.4694(3) 0.7945(2) 0.5677(4) 0.0326(14) Uani 1 1 d . . . . .
H27 H 0.4334 0.7907 0.6098 0.039 Uiso 1 1 calc R U . . .
C23 C 0.5384(3) 0.7608(2) 0.4493(4) 0.0295(14) Uani 1 1 d . . . . .
C10 C 0.3772(4) 0.5096(2) 0.5220(4) 0.0407(16) Uani 1 1 d . . . . .
H10 H 0.365 0.4748 0.5273 0.049 Uiso 1 1 calc R U . . .
C11 C 0.4348(3) 0.5275(2) 0.5649(4) 0.0352(15) Uani 1 1 d . . . . .
H11 H 0.4628 0.505 0.5984 0.042 Uiso 1 1 calc R U . . .
C16 C 0.6114(3) 0.6554(3) 0.6939(4) 0.0430(16) Uani 1 1 d . . . . .
H16 H 0.6462 0.6737 0.7232 0.052 Uiso 1 1 calc R U . . .
C15 C 0.6084(3) 0.6020(3) 0.7000(5) 0.0460(18) Uani 1 1 d . . . . .
H15 H 0.6409 0.584 0.7345 0.055 Uiso 1 1 calc R U . . .
C19 C 0.5697(3) 0.6269(3) 0.2855(5) 0.0457(17) Uani 1 1 d . . . . .
H19 H 0.575 0.5962 0.2513 0.055 Uiso 1 1 calc R U . . .
C1A C 0.3965(4) 0.5215(3) 0.0803(5) 0.053(2) Uani 1 1 d . . . . .
C21 C 0.6034(3) 0.7126(3) 0.3224(5) 0.0498(18) Uani 1 1 d . . . . .
H21 H 0.6316 0.741 0.3127 0.06 Uiso 1 1 calc R U . . .
C24 C 0.5745(4) 0.8066(3) 0.4463(5) 0.0489(18) Uani 1 1 d . . . . .
H24 H 0.6103 0.8104 0.404 0.059 Uiso 1 1 calc R U . . .
C26 C 0.5037(4) 0.8406(2) 0.5663(5) 0.0455(18) Uani 1 1 d . . . . .
H26 H 0.4905 0.8677 0.6062 0.055 Uiso 1 1 calc R U . . .
C20 C 0.6122(4) 0.6683(3) 0.2697(5) 0.058(2) Uani 1 1 d . . . . .
H20 H 0.6462 0.6662 0.2241 0.07 Uiso 1 1 calc R U . . .
C25 C 0.5568(4) 0.8465(3) 0.5067(5) 0.063(2) Uani 1 1 d . . . . .
H25 H 0.5811 0.8774 0.5065 0.075 Uiso 1 1 calc R U . . .

loop_
_atom_site_aniso_label
_atom_site_aniso_U_11
_atom_site_aniso_U_22
_atom_site_aniso_U_33
_atom_site_aniso_U_23
_atom_site_aniso_U_13
_atom_site_aniso_U_12
Dy1 0.01999(16) 0.01460(15) 0.01303(16) 0 0 -0.00079(18)
Fe1 0.0227(4) 0.0193(4) 0.0189(4) 0.0016(3) 0.0012(3) 0.0048(3)
S1A 0.0570(11) 0.0290(8) 0.0274(8) -0.0028(6) 0.0017(7) 0.0225(8)
O1 0.021(2) 0.0176(18) 0.0237(18) -0.0025(15) 0.0023(15) -0.0062(15)
O1S 0.032(2) 0.0185(19) 0.0165(17) -0.0007(15) -0.0001(15) 0.0049(17)
N3 0.029(3) 0.013(2) 0.015(2) -0.0014(18) 0.0016(19) -0.0053(19)
N4 0.033(3) 0.019(2) 0.018(2) 0.001(2) 0.010(2) 0.0067(19)
N1 0.023(3) 0.011(2) 0.023(2) -0.0018(18) 0.002(2) -0.0037(19)
F1A 0.120(4) 0.029(2) 0.058(3) -0.0147(19) 0.027(3) 0.009(2)
O2A 0.052(3) 0.031(2) 0.047(3) 0.004(2) 0.002(2) 0.021(2)
N6 0.021(3) 0.020(2) 0.026(2) 0.0044(19) 0.0022(19) 0.007(2)
F2A 0.127(4) 0.050(3) 0.042(2) -0.002(2) 0.032(3) 0.004(3)
N2 0.031(3) 0.019(2) 0.019(2) 0.0038(19) 0.000(2) 0.005(2)
O3A 0.083(4) 0.032(2) 0.045(3) -0.006(2) -0.011(3) 0.037(2)
N5 0.028(3) 0.020(2) 0.022(2) 0.0043(19) 0.005(2) 0.010(2)
N7 0.028(2) 0.024(2) 0.027(2) 0.003(2) -0.003(2) 0.001(2)
O1A 0.053(3) 0.055(3) 0.041(3) 0.002(2) 0.011(2) 0.015(2)
F3A 0.118(4) 0.086(3) 0.039(2) -0.011(2) -0.022(3) 0.019(3)
C8 0.035(3) 0.025(3) 0.021(3) 0.001(2) 0.006(2) -0.002(3)
C3 0.023(3) 0.028(3) 0.020(3) 0.002(2) 0.000(2) 0.002(2)
C2 0.025(3) 0.016(3) 0.022(3) 0.003(2) -0.005(2) 0.003(2)
C1 0.020(3) 0.013(3) 0.019(3) 0.001(2) 0.002(2) 0.001(2)
C4 0.031(3) 0.041(4) 0.026(3) -0.009(3) 0.001(3) -0.011(3)
C7 0.038(4) 0.024(3) 0.025(3) 0.000(2) 0.001(3) 0.001(3)
C1S 0.026(3) 0.029(3) 0.019(3) -0.003(2) 0.002(2) 0.001(2)
C13 0.031(3) 0.028(3) 0.022(3) 0.004(2) 0.007(2) 0.013(3)
C12 0.030(3) 0.019(3) 0.023(3) 0.007(2) 0.009(2) 0.010(2)
C14 0.037(4) 0.033(3) 0.033(3) 0.008(3) 0.002(3) 0.015(3)
C18 0.038(4) 0.032(3) 0.025(3) 0.002(3) 0.001(3) 0.014(3)
C6 0.049(4) 0.017(3) 0.041(3) 0.005(3) 0.007(3) -0.006(3)
C5 0.049(4) 0.037(4) 0.031(3) -0.007(3) 0.011(3) -0.014(3)
C22 0.026(3) 0.035(3) 0.031(3) 0.007(3) 0.000(3) 0.003(3)
C17 0.031(3) 0.029(3) 0.034(3) 0.004(3) -0.003(3) 0.007(3)
C9 0.043(4) 0.031(3) 0.036(3) -0.006(3) 0.006(3) -0.012(3)
C27 0.049(4) 0.020(3) 0.028(3) 0.003(3) -0.002(3) 0.009(3)
C23 0.029(3) 0.022(3) 0.037(3) 0.007(2) -0.009(3) -0.001(2)
C10 0.069(5) 0.018(3) 0.035(3) 0.002(3) 0.019(3) 0.000(3)
C11 0.047(4) 0.026(3) 0.032(3) 0.003(3) 0.012(3) 0.010(3)
C16 0.041(4) 0.055(4) 0.033(3) 0.003(3) -0.011(3) 0.009(3)
C15 0.040(4) 0.055(4) 0.043(4) 0.017(3) -0.001(3) 0.028(3)
C19 0.052(4) 0.046(4) 0.039(4) -0.008(3) 0.010(3) 0.020(4)
C1A 0.093(6) 0.032(4) 0.033(4) -0.007(3) 0.011(4) 0.008(4)
C21 0.041(4) 0.051(4) 0.057(4) 0.008(4) 0.015(4) 0.000(3)
C24 0.056(5) 0.048(4) 0.042(4) 0.008(3) 0.006(3) -0.016(4)
C26 0.073(5) 0.024(3) 0.040(4) 0.002(3) -0.015(4) 0.003(3)
C20 0.048(5) 0.069(5) 0.057(5) 0.011(4) 0.027(4) 0.010(4)
C25 0.096(6) 0.031(4) 0.061(5) 0.001(4) -0.017(5) -0.024(4)

loop_
_atom_type_symbol
_atom_type_description
_atom_type_scat_dispersion_real
_atom_type_scat_dispersion_imag
_atom_type_scat_source
C C 0.0033 0.0016 'International Tables Vol C Tables 4.2.6.8 and 6.1.1.4'
H H 0 0 'International Tables Vol C Tables 4.2.6.8 and 6.1.1.4'
Dy Dy -0.1892 4.4098 'International Tables Vol C Tables 4.2.6.8 and 6.1.1.4'
F F 0.0171 0.0103 'International Tables Vol C Tables 4.2.6.8 and 6.1.1.4'
Fe Fe 0.3463 0.8444 'International Tables Vol C Tables 4.2.6.8 and 6.1.1.4'
N N 0.0061 0.0033 'International Tables Vol C Tables 4.2.6.8 and 6.1.1.4'
O O 0.0106 0.006 'International Tables Vol C Tables 4.2.6.8 and 6.1.1.4'
S S 0.1246 0.1234 'International Tables Vol C Tables 4.2.6.8 and 6.1.1.4'

loop_
_geom_angle_atom_site_label_1
_geom_angle_atom_site_label_2
_geom_angle_atom_site_label_3
_geom_angle
_geom_angle_site_symmetry_1
_geom_angle_site_symmetry_3
_geom_angle_publ_flag
O1 Dy1 O1 124.47(16) 2_565 . ?
O1 Dy1 N1 68.78(12) 2_565 . ?
O1 Dy1 N1 79.28(12) . . ?
O1 Dy1 N1 79.28(12) 2_565 2_565 ?
O1 Dy1 N1 68.78(12) . 2_565 ?
N1 Dy1 N1 107.97(19) . 2_565 ?
O1 Dy1 O1S 73.55(12) 2_565 . ?
O1 Dy1 O1S 144.80(12) . . ?
N1 Dy1 O1S 81.18(12) . . ?
N1 Dy1 O1S 145.82(12) 2_565 . ?
O1 Dy1 O1S 144.80(12) 2_565 2_565 ?
O1 Dy1 O1S 73.54(12) . 2_565 ?
N1 Dy1 O1S 145.82(12) . 2_565 ?
N1 Dy1 O1S 81.18(12) 2_565 2_565 ?
O1S Dy1 O1S 110.07(16) . 2_565 ?
O1 Dy1 N2 76.45(12) 2_565 8_655 ?
O1 Dy1 N2 136.71(13) . 8_655 ?
N1 Dy1 N2 141.26(13) . 8_655 ?
N1 Dy1 N2 80.97(14) 2_565 8_655 ?
O1S Dy1 N2 72.89(13) . 8_655 ?
O1S Dy1 N2 71.75(12) 2_565 8_655 ?
O1 Dy1 N2 136.71(13) 2_565 7_575 ?
O1 Dy1 N2 76.45(12) . 7_575 ?
N1 Dy1 N2 80.97(14) . 7_575 ?
N1 Dy1 N2 141.26(13) 2_565 7_575 ?
O1S Dy1 N2 71.76(12) . 7_575 ?
O1S Dy1 N2 72.89(13) 2_565 7_575 ?
N2 Dy1 N2 116.01(19) 8_655 7_575 ?
C1 Fe1 C2 89.6(2) . . ?
C1 Fe1 N4 95.6(2) . . ?
C2 Fe1 N4 89.82(19) . . ?
C1 Fe1 N7 89.74(19) . . ?
C2 Fe1 N7 94.2(2) . . ?
N4 Fe1 N7 173.34(18) . . ?
C1 Fe1 N6 89.50(19) . . ?
C2 Fe1 N6 175.6(2) . . ?
N4 Fe1 N6 94.54(17) . . ?
N7 Fe1 N6 81.53(17) . . ?
C1 Fe1 N5 175.39(19) . . ?
C2 Fe1 N5 93.73(19) . . ?
N4 Fe1 N5 81.25(18) . . ?
N7 Fe1 N5 93.16(18) . . ?
N6 Fe1 N5 87.38(17) . . ?
O1A S1A O3A 115.5(3) . . ?
O1A S1A O2A 116.1(3) . . ?
O3A S1A O2A 113.3(3) . . ?
O1A S1A C1A 103.2(3) . . ?
O3A S1A C1A 103.6(3) . . ?
O2A S1A C1A 102.7(3) . . ?
N3 O1 Dy1 130.2(3) . . ?
C1S O1S Dy1 128.3(3) . . ?
C1S O1S H1S 111.3 . . ?
Dy1 O1S H1S 120.1 . . ?
O1 N3 C3 121.1(4) . . ?
O1 N3 C7 117.6(4) . . ?
C3 N3 C7 121.3(5) . . ?
C8 N4 C12 117.8(4) . . ?
C8 N4 Fe1 126.7(4) . . ?
C12 N4 Fe1 115.5(4) . . ?
C1 N1 Dy1 170.0(4) . . ?
C18 N6 C22 118.2(5) . . ?
C18 N6 Fe1 126.8(4) . . ?
C22 N6 Fe1 115.0(4) . . ?
C2 N2 Dy1 166.0(4) . 7_576 ?
C13 N5 C17 118.9(5) . . ?
C13 N5 Fe1 114.0(4) . . ?
C17 N5 Fe1 126.7(4) . . ?
C27 N7 C23 118.7(5) . . ?
C27 N7 Fe1 126.5(4) . . ?
C23 N7 Fe1 114.8(3) . . ?
N4 C8 C9 123.0(5) . . ?
N4 C8 H8 118.5 . . ?
C9 C8 H8 118.5 . . ?
N3 C3 C4 119.8(5) . . ?
N3 C3 H3 120.1 . . ?
C4 C3 H3 120.1 . . ?
N2 C2 Fe1 177.5(5) . . ?
N1 C1 Fe1 178.5(5) . . ?
C5 C4 C3 119.9(6) . . ?
C5 C4 H4 120 . . ?
C3 C4 H4 120 . . ?
N3 C7 C6 120.5(6) . . ?
N3 C7 H7 119.7 . . ?
C6 C7 H7 119.7 . . ?
O1S C1S H1SA 109.5 . . ?
O1S C1S H1SB 109.5 . . ?
H1SA C1S H1SB 109.5 . . ?
O1S C1S H1SC 109.5 . . ?
H1SA C1S H1SC 109.5 . . ?
H1SB C1S H1SC 109.5 . . ?
N5 C13 C14 121.4(6) . . ?
N5 C13 C12 114.4(5) . . ?
C14 C13 C12 124.1(5) . . ?
N4 C12 C11 122.5(5) . . ?
N4 C12 C13 114.0(5) . . ?
C11 C12 C13 123.5(5) . . ?
C15 C14 C13 119.4(6) . . ?
C15 C14 H14 120.3 . . ?
C13 C14 H14 120.3 . . ?
N6 C18 C19 122.7(6) . . ?
N6 C18 H18 118.7 . . ?
C19 C18 H18 118.7 . . ?
C7 C6 C5 118.7(6) . . ?
C7 C6 H6 120.6 . . ?
C5 C6 H6 120.6 . . ?
C4 C5 C6 119.7(6) . . ?
C4 C5 H5 120.1 . . ?
C6 C5 H5 120.1 . . ?
N6 C22 C21 121.3(6) . . ?
N6 C22 C23 113.8(5) . . ?
C21 C22 C23 124.9(6) . . ?
N5 C17 C16 121.8(5) . . ?
N5 C17 H17 119.1 . . ?
C16 C17 H17 119.1 . . ?
C8 C9 C10 118.5(6) . . ?
C8 C9 H9 120.7 . . ?
C10 C9 H9 120.7 . . ?
N7 C27 C26 122.0(6) . . ?
N7 C27 H27 119 . . ?
C26 C27 H27 119 . . ?
N7 C23 C24 121.0(5) . . ?
N7 C23 C22 114.8(5) . . ?
C24 C23 C22 124.2(6) . . ?
C11 C10 C9 119.2(5) . . ?
C11 C10 H10 120.4 . . ?
C9 C10 H10 120.4 . . ?
C10 C11 C12 119.0(6) . . ?
C10 C11 H11 120.5 . . ?
C12 C11 H11 120.5 . . ?
C15 C16 C17 118.7(6) . . ?
C15 C16 H16 120.7 . . ?
C17 C16 H16 120.7 . . ?
C14 C15 C16 119.8(6) . . ?
C14 C15 H15 120.1 . . ?
C16 C15 H15 120.1 . . ?
C18 C19 C20 118.9(6) . . ?
C18 C19 H19 120.5 . . ?
C20 C19 H19 120.5 . . ?
F3A C1A F2A 108.4(6) . . ?
F3A C1A F1A 109.1(6) . . ?
F2A C1A F1A 107.0(6) . . ?
F3A C1A S1A 110.8(5) . . ?
F2A C1A S1A 111.4(5) . . ?
F1A C1A S1A 110.1(5) . . ?
C20 C21 C22 120.1(6) . . ?
C20 C21 H21 119.9 . . ?
C22 C21 H21 119.9 . . ?
C25 C24 C23 119.2(6) . . ?
C25 C24 H24 120.4 . . ?
C23 C24 H24 120.4 . . ?
C25 C26 C27 119.7(6) . . ?
C25 C26 H26 120.2 . . ?
C27 C26 H26 120.2 . . ?
C21 C20 C19 118.8(6) . . ?
C21 C20 H20 120.6 . . ?
C19 C20 H20 120.6 . . ?
C26 C25 C24 119.5(6) . . ?
C26 C25 H25 120.3 . . ?
C24 C25 H25 120.3 . . ?

loop_
_geom_bond_atom_site_label_1
_geom_bond_atom_site_label_2
_geom_bond_distance
_geom_bond_site_symmetry_2
_geom_bond_publ_flag
Dy1 O1 2.364(3) 2_565 ?
Dy1 O1 2.364(3) . ?
Dy1 N1 2.427(4) . ?
Dy1 N1 2.427(4) 2_565 ?
Dy1 O1S 2.427(3) . ?
Dy1 O1S 2.427(3) 2_565 ?
Dy1 N2 2.446(4) 8_655 ?
Dy1 N2 2.446(4) 7_575 ?
Fe1 C1 1.896(5) . ?
Fe1 C2 1.903(6) . ?
Fe1 N4 1.957(4) . ?
Fe1 N7 1.969(4) . ?
Fe1 N6 1.983(4) . ?
Fe1 N5 1.992(4) . ?
S1A O1A 1.437(5) . ?
S1A O3A 1.445(4) . ?
S1A O2A 1.444(4) . ?
S1A C1A 1.827(7) . ?
O1 N3 1.328(5) . ?
O1S C1S 1.438(6) . ?
O1S H1S 0.867(19) . ?
N3 C3 1.333(6) . ?
N3 C7 1.344(6) . ?
N4 C8 1.344(7) . ?
N4 C12 1.348(6) . ?
N1 C1 1.157(6) . ?
F1A C1A 1.333(7) . ?
N6 C18 1.341(7) . ?
N6 C22 1.351(7) . ?
F2A C1A 1.331(8) . ?
N2 C2 1.154(6) . ?
N2 Dy1 2.446(4) 7_576 ?
N5 C13 1.342(7) . ?
N5 C17 1.354(7) . ?
N7 C27 1.341(7) . ?
N7 C23 1.352(7) . ?
F3A C1A 1.318(9) . ?
C8 C9 1.377(7) . ?
C8 H8 0.93 . ?
C3 C4 1.383(7) . ?
C3 H3 0.93 . ?
C4 C5 1.361(8) . ?
C4 H4 0.93 . ?
C7 C6 1.377(8) . ?
C7 H7 0.93 . ?
C1S H1SA 0.96 . ?
C1S H1SB 0.96 . ?
C1S H1SC 0.96 . ?
C13 C14 1.395(7) . ?
C13 C12 1.464(8) . ?
C12 C11 1.388(7) . ?
C14 C15 1.367(9) . ?
C14 H14 0.93 . ?
C18 C19 1.369(8) . ?
C18 H18 0.93 . ?
C6 C5 1.381(9) . ?
C6 H6 0.93 . ?
C5 H5 0.93 . ?
C22 C21 1.372(8) . ?
C22 C23 1.468(8) . ?
C17 C16 1.389(8) . ?
C17 H17 0.93 . ?
C9 C10 1.395(9) . ?
C9 H9 0.93 . ?
C27 C26 1.367(8) . ?
C27 H27 0.93 . ?
C23 C24 1.380(8) . ?
C10 C11 1.371(9) . ?
C10 H10 0.93 . ?
C11 H11 0.93 . ?
C16 C15 1.378(9) . ?
C16 H16 0.93 . ?
C15 H15 0.93 . ?
C19 C20 1.378(10) . ?
C19 H19 0.93 . ?
C21 C20 1.368(10) . ?
C21 H21 0.93 . ?
C24 C25 1.376(10) . ?
C24 H24 0.93 . ?
C26 C25 1.353(10) . ?
C26 H26 0.93 . ?
C20 H20 0.93 . ?
C25 H25 0.93 . ?

loop_
_geom_torsion_atom_site_label_1
_geom_torsion_atom_site_label_2
_geom_torsion_atom_site_label_3
_geom_torsion_atom_site_label_4
_geom_torsion
_geom_torsion_site_symmetry_1
_geom_torsion_site_symmetry_2
_geom_torsion_site_symmetry_3
_geom_torsion_site_symmetry_4
_geom_torsion_publ_flag
Dy1 O1 N3 C3 -67.7(5) . . . . ?
Dy1 O1 N3 C7 114.7(4) . . . . ?
C12 N4 C8 C9 0.3(7) . . . . ?
Fe1 N4 C8 C9 -178.0(4) . . . . ?
O1 N3 C3 C4 -175.3(4) . . . . ?
C7 N3 C3 C4 2.2(7) . . . . ?
N3 C3 C4 C5 -0.9(8) . . . . ?
O1 N3 C7 C6 175.5(5) . . . . ?
C3 N3 C7 C6 -2.1(8) . . . . ?
C17 N5 C13 C14 -1.1(8) . . . . ?
Fe1 N5 C13 C14 172.5(4) . . . . ?
C17 N5 C13 C12 176.6(5) . . . . ?
Fe1 N5 C13 C12 -9.8(6) . . . . ?
C8 N4 C12 C11 1.1(7) . . . . ?
Fe1 N4 C12 C11 179.5(4) . . . . ?
C8 N4 C12 C13 -178.1(4) . . . . ?
Fe1 N4 C12 C13 0.3(5) . . . . ?
N5 C13 C12 N4 6.3(6) . . . . ?
C14 C13 C12 N4 -176.1(5) . . . . ?
N5 C13 C12 C11 -172.8(5) . . . . ?
C14 C13 C12 C11 4.8(8) . . . . ?
N5 C13 C14 C15 0.4(8) . . . . ?
C12 C13 C14 C15 -177.0(5) . . . . ?
C22 N6 C18 C19 0.7(8) . . . . ?
Fe1 N6 C18 C19 -176.3(4) . . . . ?
N3 C7 C6 C5 0.7(8) . . . . ?
C3 C4 C5 C6 -0.5(8) . . . . ?
C7 C6 C5 C4 0.6(9) . . . . ?
C18 N6 C22 C21 0.4(8) . . . . ?
Fe1 N6 C22 C21 177.7(5) . . . . ?
C18 N6 C22 C23 179.1(5) . . . . ?
Fe1 N6 C22 C23 -3.6(6) . . . . ?
C13 N5 C17 C16 1.7(8) . . . . ?
Fe1 N5 C17 C16 -171.0(4) . . . . ?
N4 C8 C9 C10 -0.6(8) . . . . ?
C23 N7 C27 C26 -0.1(8) . . . . ?
Fe1 N7 C27 C26 177.5(4) . . . . ?
C27 N7 C23 C24 0.6(8) . . . . ?
Fe1 N7 C23 C24 -177.3(5) . . . . ?
C27 N7 C23 C22 180.0(5) . . . . ?
Fe1 N7 C23 C22 2.1(6) . . . . ?
N6 C22 C23 N7 1.0(7) . . . . ?
C21 C22 C23 N7 179.6(6) . . . . ?
N6 C22 C23 C24 -179.6(5) . . . . ?
C21 C22 C23 C24 -1.0(9) . . . . ?
C8 C9 C10 C11 -0.4(9) . . . . ?
C9 C10 C11 C12 1.7(8) . . . . ?
N4 C12 C11 C10 -2.1(8) . . . . ?
C13 C12 C11 C10 177.0(5) . . . . ?
N5 C17 C16 C15 -1.6(9) . . . . ?
C13 C14 C15 C16 -0.3(9) . . . . ?
C17 C16 C15 C14 0.9(9) . . . . ?
N6 C18 C19 C20 -1.4(10) . . . . ?
O1A S1A C1A F3A 61.7(5) . . . . ?
O3A S1A C1A F3A -59.0(6) . . . . ?
O2A S1A C1A F3A -177.2(5) . . . . ?
O1A S1A C1A F2A -177.5(5) . . . . ?
O3A S1A C1A F2A 61.7(6) . . . . ?
O2A S1A C1A F2A -56.4(5) . . . . ?
O1A S1A C1A F1A -59.0(6) . . . . ?
O3A S1A C1A F1A -179.8(6) . . . . ?
O2A S1A C1A F1A 62.1(6) . . . . ?
N6 C22 C21 C20 -0.7(10) . . . . ?
C23 C22 C21 C20 -179.3(6) . . . . ?
N7 C23 C24 C25 0.2(9) . . . . ?
C22 C23 C24 C25 -179.2(6) . . . . ?
N7 C27 C26 C25 -1.1(9) . . . . ?
C22 C21 C20 C19 0.0(11) . . . . ?
C18 C19 C20 C21 1.0(11) . . . . ?
C27 C26 C25 C24 1.8(11) . . . . ?
C23 C24 C25 C26 -1.3(11) . . . . ?

loop_
_smtbx_masks_void_nr
_smtbx_masks_void_average_x
_smtbx_masks_void_average_y
_smtbx_masks_void_average_z
_smtbx_masks_void_volume
_smtbx_masks_void_count_electrons
_smtbx_masks_void_content
1 0.250 0.250 -0.129 728.7 237.6 '2 CF3O3S1,5 CH4O'
2 0.750 0.750 -0.135 728.7 237.6 '2 CF3O3S1,5 CH4O'
